data_4519216
loop_
_publ_author_name
'Liu, Wansheng'
'Yang, Yi'
'Yang, Xiaojie'
'Peng, Yun-Lei'
'Cheng, Peng'
'Zhang, Zhenjie'
'Chen, Yao'

_publ_section_title
;
 Template-Directed Fabrication of Highly Efficient Metal-Organic Framework
 Photocatalysts.
;
_journal_issue 49
_journal_name_full 'ACS applied materials &amp; interfaces'
_journal_page_first 58619
_journal_page_last 58629
_journal_paper_doi 10.1021/acsami.1c17925
_journal_volume 13
_journal_year 2021
_chemical_formula_moiety 'C24 H13 Cd1.5 Cl0.5 N3 O6'
_chemical_formula_sum 'C24 H13 Cd1.5 Cl0.5 N3 O6'
_chemical_formula_weight 625.70
_chemical_name_systematic Cd-H3TATB
_space_group_crystal_system tetragonal
_space_group_IT_number 95
_space_group_name_Hall 'P 4cw 2c'
_space_group_name_H-M_alt 'P 43 2 2'
_atom_sites_solution_hydrogens geom
_atom_sites_solution_primary iterative
_audit_creation_date 2021-05-07
_audit_creation_method
;
Olex2 1.3
(compiled 2020.11.12 svn.r5f609507 for OlexSys, GUI svn.r6272)
;
_cell_angle_alpha 90
_cell_angle_beta 90
_cell_angle_gamma 90
_cell_formula_units_Z 8
_cell_length_a 18.1951(7)
_cell_length_b 18.1951(7)
_cell_length_c 26.7064(16)
_cell_measurement_reflns_used 4396
_cell_measurement_temperature 293
_cell_measurement_theta_max 23.4250
_cell_measurement_theta_min 3.3920
_cell_volume 8841.5(7)
_computing_molecular_graphics 'Olex2 1.3 (Dolomanov et al., 2009)'
_computing_publication_material 'Olex2 1.3 (Dolomanov et al., 2009)'
_computing_structure_refinement 'olex2.refine 1.3 (Bourhis et al., 2015)'
_computing_structure_solution 'olex2.solve 1.3 (Bourhis et al., 2015)'
_diffrn_ambient_temperature 293.0
_diffrn_detector 'CCD area detector'
_diffrn_detector_area_resol_mean 5.6
_diffrn_detector_type 'Bruker SMART CCD 6000 area detector'
_diffrn_measured_fraction_theta_full 0.996
_diffrn_measured_fraction_theta_max 0.904
_diffrn_measurement_device 'three-circle diffractometer'
_diffrn_measurement_device_type 'Bruker SMART CCD 6000 area detector'
_diffrn_measurement_method '\w scans'
_diffrn_radiation_monochromator graphite
_diffrn_radiation_probe x-ray
_diffrn_radiation_type MoK\a
_diffrn_radiation_wavelength 0.71073
_diffrn_reflns_av_R_equivalents 0.0998
_diffrn_reflns_av_unetI/netI 0.1819
_diffrn_reflns_Laue_measured_fraction_full 0.996
_diffrn_reflns_Laue_measured_fraction_max 0.904
_diffrn_reflns_limit_h_max 24
_diffrn_reflns_limit_h_min -22
_diffrn_reflns_limit_k_max 21
_diffrn_reflns_limit_k_min -18
_diffrn_reflns_limit_l_max 31
_diffrn_reflns_limit_l_min -36
_diffrn_reflns_number 27307
_diffrn_reflns_point_group_measured_fraction_full 0.998
_diffrn_reflns_point_group_measured_fraction_max 0.875
_diffrn_reflns_theta_full 25.242
_diffrn_reflns_theta_max 29.213
_diffrn_reflns_theta_min 2.931
_diffrn_source 'sealed X-ray tube'
_diffrn_source_target Mo
_exptl_absorpt_coefficient_mu 0.782
_exptl_crystal_colour 'metallic light red'
_exptl_crystal_colour_lustre metallic
_exptl_crystal_colour_modifier light
_exptl_crystal_colour_primary red
_exptl_crystal_density_diffrn 0.940
_exptl_crystal_description needle
_exptl_crystal_F_000 2452
_exptl_crystal_size_max 0.2
_exptl_crystal_size_mid 0.2
_exptl_crystal_size_min 0.2
_refine_diff_density_max 1.584
_refine_diff_density_min -0.608
_refine_diff_density_rms 0.093
_refine_ls_abs_structure_details
;
 Flack x determined using 1209 quotients [(I+)-(I-)]/[(I+)+(I-)]
 (Parsons, Flack and Wagner, Acta Cryst. B69 (2013) 249-259).
;
_refine_ls_abs_structure_Flack 0.05(3)
_refine_ls_extinction_method none
_refine_ls_goodness_of_fit_ref 0.929
_refine_ls_hydrogen_treatment constr
_refine_ls_matrix_type full
_refine_ls_number_parameters 317
_refine_ls_number_reflns 10504
_refine_ls_number_restraints 45
_refine_ls_restrained_S_all 0.940
_refine_ls_R_factor_all 0.1490
_refine_ls_R_factor_gt 0.0724
_refine_ls_shift/su_max 0.000
_refine_ls_shift/su_mean 0.000
_refine_ls_structure_factor_coef Fsqd
_refine_ls_weighting_details 'w=1/[\s^2^(Fo^2^)+(0.0603P)^2^] where P=(Fo^2^+2Fc^2^)/3'
_refine_ls_weighting_scheme calc
_refine_ls_wR_factor_gt 0.1449
_refine_ls_wR_factor_ref 0.1802
_reflns_Friedel_coverage 0.727
_reflns_Friedel_fraction_full 0.999
_reflns_Friedel_fraction_max 0.837
_reflns_number_gt 4675
_reflns_number_total 10504
_reflns_threshold_expression 'I > 2\s(I)'
_cod_data_source_file am1c17925_si_002.cif
_cod_data_source_block NKMOF-9-Cd
_cod_original_cell_volume 8841.5(9)
_cod_original_formula_sum 'C24 H13 Cd1.50 Cl0.50 N3 O6'
_cod_database_code 4519216
_shelx_shelxl_version_number 2018/3
_shelx_space_group_comment
;
The symmetry employed for this shelxl refinement is uniquely defined
by the following loop, which should always be used as a source of
symmetry information in preference to the above space-group names.
They are only intended as comments.
;
_shelx_estimated_absorpt_t_max 0.859
_shelx_estimated_absorpt_t_min 0.859
_olex2_refinement_description
;
1. Fixed Uiso
 At 1.2 times of:
  All C(H) groups, All N(H) groups
2. Restrained distances
 C17-C14
 1.545 with sigma of 0.01
 C9-C11
 1.52 with sigma of 0.01
 C17-C14 \\sim C24-C21
 with sigma of 0.01
3. Uiso/Uaniso restraints and constraints
C14 \\sim C13: within 1.38A with sigma of 0.01 and sigma for terminal atoms of
0.02 within 1.38A
Uanis(C17) \\sim Ueq: with sigma of 0.01 and sigma for terminal atoms of 0.02
Uanis(C9) \\sim Ueq, Uanis(C10) \\sim Ueq: with sigma of 0.01 and sigma for
terminal atoms of 0.02
Uanis(C14) \\sim Ueq: with sigma of 0.01 and sigma for terminal atoms of 0.02
Uanis(C13) \\sim Ueq, Uanis(C12) \\sim Ueq: with sigma of 0.01 and sigma for
terminal atoms of 0.02
4.a Aromatic/amide H refined with riding coordinates:
 C20(H20), C4(H4), C23(H23), C3(H3), C7(H7), C12(H12), C13(H13), C15(H15),
 C19(H19), N1(H1), C22(H22), C16(H16), C6(H6)
;
_smtbx_masks_void_probe_radius 1.2
_smtbx_masks_void_truncation_radius 1.2
_olex2_submission_special_instructions 'No special instructions were received'

loop_
_space_group_symop_operation_xyz
'x, y, z'
'-x, -y, z+1/2'
'-y, x, z+3/4'
'y, -x, z+1/4'
'-x, y, -z'
'x, -y, -z+1/2'
'y, x, -z+1/4'
'-y, -x, -z+3/4'

loop_
_atom_site_label
_atom_site_type_symbol
_atom_site_fract_x
_atom_site_fract_y
_atom_site_fract_z
_atom_site_U_iso_or_equiv
_atom_site_adp_type
_atom_site_occupancy
_atom_site_site_symmetry_order
_atom_site_calc_flag
_atom_site_refinement_flags_posn
_atom_site_refinement_flags_adp
_atom_site_refinement_flags_occupancy
_atom_site_disorder_assembly
_atom_site_disorder_group
Cd1 Cd 0.500000 0.24704(7) 0.000000 0.0469(3) Uani 1 2 d S T P . .
Cd2 Cd 0.33671(5) 0.24834(6) 0.07265(3) 0.0567(3) Uani 1 1 d . . . . .
Cl1 Cl 0.22401(17) 0.22401(17) 0.125000 0.0807(16) Uani 1 2 d S T P . .
O5 O 0.7064(5) 0.6924(5) 0.5067(3) 0.081(3) Uani 1 1 d . . . . .
O6 O 0.5889(5) 0.6650(4) 0.5014(3) 0.070(3) Uani 1 1 d . . . . .
O2 O 0.4050(5) 0.2942(5) 0.1321(4) 0.085(3) Uani 1 1 d . . . . .
O4 O 1.1604(5) 0.4128(5) 0.2570(4) 0.086(3) Uani 1 1 d . . . . .
O1 O 0.4920(5) 0.2470(5) 0.0845(3) 0.082(3) Uani 1 1 d . . . . .
O3 O 1.1307(5) 0.3505(5) 0.1873(5) 0.103(4) Uani 1 1 d . . . . .
C21 C 0.6712(6) 0.6090(8) 0.4438(5) 0.076(5) Uani 1 1 d D . . . .
C1 C 0.4670(9) 0.2814(8) 0.1228(5) 0.068(4) Uani 1 1 d . . . . .
C24 C 0.6518(7) 0.6595(7) 0.4880(5) 0.055(3) Uani 1 1 d D . . . .
C20 C 0.7419(7) 0.6044(9) 0.4293(5) 0.098(6) Uani 1 1 d . . . . .
H20 H 0.779292 0.629416 0.445794 0.118 Uiso 1 1 calc R U . . .
N3 N 0.6668(7) 0.4367(9) 0.2969(5) 0.123(6) Uani 1 1 d . . . . .
C4 C 0.6495(7) 0.3150(10) 0.1887(6) 0.090(5) Uani 1 1 d . . . . .
H4 H 0.697142 0.296797 0.186727 0.108 Uiso 1 1 calc R U . . .
C23 C 0.6303(7) 0.5269(9) 0.3817(6) 0.098(6) Uani 1 1 d . . . . .
H23 H 0.593133 0.502725 0.364296 0.117 Uiso 1 1 calc R U . . .
C3 C 0.5953(10) 0.2909(9) 0.1548(5) 0.099(6) Uani 1 1 d . . . . .
H3 H 0.609565 0.263058 0.127305 0.119 Uiso 1 1 calc R U . . .
C14 C 1.0336(6) 0.3892(8) 0.2399(6) 0.078(4) Uani 1 1 d D U . . .
C7 C 0.5038(8) 0.3626(10) 0.1954(7) 0.112(7) Uani 1 1 d . . . . .
H7 H 0.455615 0.379560 0.196685 0.134 Uiso 1 1 calc R U . . .
C12 C 0.9063(9) 0.3698(9) 0.2217(7) 0.102(6) Uani 1 1 d . U . . .
H12 H 0.870230 0.358949 0.198131 0.123 Uiso 1 1 calc R U . . .
C13 C 0.9813(9) 0.3583(10) 0.2110(7) 0.114(5) Uani 1 1 d . U . . .
H13 H 0.994792 0.329137 0.183913 0.136 Uiso 1 1 calc R U . . .
C15 C 1.0158(7) 0.4200(8) 0.2836(7) 0.089(5) Uani 1 1 d . . . . .
H15 H 1.052356 0.434704 0.305762 0.107 Uiso 1 1 calc R U . . .
C2 C 0.5264(12) 0.3061(12) 0.1606(6) 0.121(9) Uani 1 1 d . . . . .
C5 C 0.6310(12) 0.3659(14) 0.2248(7) 0.139(9) Uani 1 1 d . . . . .
C9 C 0.8078(8) 0.4165(12) 0.2797(8) 0.121(6) Uani 1 1 d D U . . .
C18 C 0.7038(7) 0.5183(10) 0.3663(6) 0.094(6) Uani 1 1 d . . . . .
C10 C 0.7190(12) 0.4714(13) 0.3201(8) 0.126(7) Uani 1 1 d . U . . .
C8 C 0.6835(9) 0.3965(12) 0.2594(8) 0.126(8) Uani 1 1 d . . . . .
C19 C 0.7554(10) 0.5595(10) 0.3878(7) 0.140(8) Uani 1 1 d . . . . .
H19 H 0.802669 0.558510 0.374513 0.168 Uiso 1 1 calc R U . . .
C11 C 0.8880(7) 0.3976(11) 0.2681(7) 0.115(7) Uani 1 1 d D . . . .
C17 C 1.1170(8) 0.3853(10) 0.2273(7) 0.092(5) Uani 1 1 d D U . . .
N1 N 0.7544(9) 0.3823(9) 0.2480(6) 0.154(7) Uani 1 1 d . . . . .
C22 C 0.6125(7) 0.5710(8) 0.4225(5) 0.072(4) Uani 1 1 d . . . . .
H22 H 0.564763 0.574971 0.434605 0.086 Uiso 1 1 calc R U . . .
N2 N 0.7932(9) 0.4585(10) 0.3157(6) 0.132(7) Uani 1 1 d . . . . .
C16 C 0.9421(9) 0.4299(10) 0.2956(7) 0.122(7) Uani 1 1 d . . . . .
H16 H 0.929577 0.459071 0.322948 0.147 Uiso 1 1 calc R U . . .
C6 C 0.5568(9) 0.3894(12) 0.2262(8) 0.151(10) Uani 1 1 d . . . . .
H6 H 0.543695 0.425120 0.249463 0.181 Uiso 1 1 calc R U . . .

loop_
_atom_site_aniso_label
_atom_site_aniso_U_11
_atom_site_aniso_U_22
_atom_site_aniso_U_33
_atom_site_aniso_U_23
_atom_site_aniso_U_13
_atom_site_aniso_U_12
Cd1 0.0423(6) 0.0419(6) 0.0566(7) 0.000 -0.0002(6) 0.000
Cd2 0.0513(5) 0.0580(6) 0.0608(5) 0.0013(6) 0.0057(5) 0.0061(5)
Cl1 0.065(2) 0.065(2) 0.112(4) -0.021(2) 0.021(2) -0.014(2)
O5 0.064(6) 0.106(8) 0.072(7) -0.006(6) 0.002(6) 0.027(5)
O6 0.074(6) 0.048(5) 0.087(7) 0.009(6) 0.029(6) 0.033(4)
O2 0.060(6) 0.106(8) 0.090(8) -0.048(6) -0.007(6) -0.024(6)
O4 0.038(5) 0.083(7) 0.138(9) 0.054(7) -0.002(7) 0.002(5)
O1 0.116(8) 0.073(6) 0.057(5) 0.000(7) -0.028(6) -0.006(6)
O3 0.084(8) 0.057(6) 0.167(12) -0.020(8) 0.019(8) 0.011(5)
C21 0.020(6) 0.109(12) 0.098(12) -0.012(10) -0.017(8) 0.000(7)
C1 0.078(11) 0.068(10) 0.057(9) -0.013(8) -0.015(10) 0.004(7)
C24 0.038(7) 0.062(8) 0.066(9) 0.007(8) 0.003(7) 0.007(6)
C20 0.025(7) 0.177(16) 0.092(11) -0.058(12) -0.015(9) 0.012(9)
N3 0.057(8) 0.199(17) 0.114(12) -0.096(12) 0.027(9) -0.042(9)
C4 0.034(8) 0.139(15) 0.098(12) -0.026(12) -0.015(9) -0.017(8)
C23 0.024(7) 0.148(16) 0.121(14) -0.049(13) -0.012(9) -0.019(8)
C3 0.119(15) 0.136(15) 0.043(8) -0.038(9) 0.013(10) -0.057(13)
C14 0.028(6) 0.097(8) 0.110(9) -0.028(7) 0.002(7) -0.024(6)
C7 0.028(7) 0.164(17) 0.144(17) -0.075(15) -0.004(10) -0.028(9)
C12 0.064(9) 0.119(10) 0.124(11) -0.036(9) 0.012(9) -0.028(8)
C13 0.072(8) 0.132(9) 0.137(10) -0.033(8) 0.012(8) -0.015(7)
C15 0.026(7) 0.093(11) 0.148(16) -0.025(12) -0.007(9) -0.016(6)
C2 0.119(17) 0.17(2) 0.074(12) -0.019(13) 0.029(12) -0.100(16)
C5 0.106(17) 0.22(3) 0.091(14) -0.073(15) 0.039(13) -0.046(16)
C9 0.061(9) 0.159(12) 0.141(12) -0.035(10) 0.015(9) -0.025(9)
C18 0.022(7) 0.152(16) 0.107(13) -0.040(12) -0.004(8) -0.013(8)
C10 0.094(10) 0.162(12) 0.123(12) -0.037(10) 0.013(10) -0.005(10)
C8 0.055(11) 0.19(2) 0.131(17) -0.087(16) 0.013(12) -0.056(12)
C19 0.058(11) 0.186(19) 0.177(19) -0.105(16) 0.036(14) -0.020(12)
C11 0.051(10) 0.170(18) 0.125(15) -0.080(14) 0.012(10) -0.039(10)
C17 0.090(10) 0.080(9) 0.106(10) 0.007(9) -0.001(9) -0.003(8)
N1 0.099(12) 0.212(17) 0.152(14) -0.130(13) 0.021(14) -0.042(13)
C22 0.043(8) 0.084(10) 0.088(11) 0.002(10) 0.034(8) 0.010(7)
N2 0.090(12) 0.193(18) 0.113(12) -0.092(13) -0.005(11) -0.017(11)
C16 0.064(11) 0.143(17) 0.160(19) -0.056(15) -0.023(12) -0.018(10)
C6 0.055(11) 0.21(2) 0.18(2) -0.094(19) 0.047(13) -0.067(13)

loop_
_atom_type_symbol
_atom_type_description
_atom_type_scat_dispersion_real
_atom_type_scat_dispersion_imag
_atom_type_scat_source
C C 0.0033 0.0016 'International Tables Vol C Tables 4.2.6.8 and 6.1.1.4'
H H 0.0000 0.0000 'International Tables Vol C Tables 4.2.6.8 and 6.1.1.4'
Cd Cd -0.8075 1.2024 'International Tables Vol C Tables 4.2.6.8 and 6.1.1.4'
Cl Cl 0.1484 0.1585 'International Tables Vol C Tables 4.2.6.8 and 6.1.1.4'
N N 0.0061 0.0033 'International Tables Vol C Tables 4.2.6.8 and 6.1.1.4'
O O 0.0106 0.0060 'International Tables Vol C Tables 4.2.6.8 and 6.1.1.4'

loop_
_geom_angle_atom_site_label_1
_geom_angle_atom_site_label_2
_geom_angle_atom_site_label_3
_geom_angle
_geom_angle_site_symmetry_1
_geom_angle_site_symmetry_3
_geom_angle_publ_flag
O6 Cd1 O6 90.6(5) 6_565 2_664 ?
O4 Cd1 O6 89.6(3) 7_545 2_664 ?
O4 Cd1 O6 174.3(4) 7_545 6_565 ?
O4 Cd1 O6 89.6(3) 3_644 6_565 ?
O4 Cd1 O6 174.3(4) 3_644 2_664 ?
O4 Cd1 O4 90.8(4) 7_545 3_644 ?
O4 Cd1 O1 92.1(4) 7_545 . ?
O4 Cd1 O1 87.8(4) 7_545 5_655 ?
O4 Cd1 O1 92.1(4) 3_644 5_655 ?
O4 Cd1 O1 87.8(4) 3_644 . ?
O1 Cd1 O6 93.6(3) 5_655 2_664 ?
O1 Cd1 O6 86.5(3) 5_655 6_565 ?
O1 Cd1 O6 86.5(3) . 2_664 ?
O1 Cd1 O6 93.6(3) . 6_565 ?
O1 Cd1 O1 179.9(5) 5_655 . ?
O5 Cd2 Cl1 103.9(3) 2_664 . ?
O2 Cd2 Cl1 97.3(3) . . ?
O2 Cd2 O5 126.6(4) . 2_664 ?
O3 Cd2 Cl1 89.4(3) 7_545 . ?
O3 Cd2 O5 115.1(4) 7_545 2_664 ?
O3 Cd2 O2 113.6(4) 7_545 . ?
Cd2 Cl1 Cd2 91.26(14) . 7 ?
C24 O5 Cd2 105.5(8) . 2_665 ?
C24 O6 Cd1 136.9(8) . 2_665 ?
C1 O2 Cd2 108.4(10) . . ?
C17 O4 Cd1 133.4(10) . 4_665 ?
C1 O1 Cd1 144.9(9) . . ?
C17 O3 Cd2 110.8(10) . 7_655 ?
C20 C21 C24 118.5(12) . . ?
C20 C21 C22 125.7(13) . . ?
C22 C21 C24 115.8(11) . . ?
O2 C1 O1 127.2(14) . . ?
O2 C1 C2 118.3(15) . . ?
O1 C1 C2 114.5(15) . . ?
O5 C24 C21 114.0(11) . . ?
O6 C24 O5 126.3(13) . . ?
O6 C24 C21 119.7(12) . . ?
C21 C20 H20 122.2 . . ?
C21 C20 C19 115.7(14) . . ?
C19 C20 H20 122.2 . . ?
C8 N3 C10 118.7(16) . . ?
C3 C4 H4 120.4 . . ?
C5 C4 H4 120.4 . . ?
C5 C4 C3 119.2(16) . . ?
C18 C23 H23 119.6 . . ?
C22 C23 H23 119.6 . . ?
C22 C23 C18 120.8(13) . . ?
C4 C3 H3 118.8 . . ?
C2 C3 C4 122.4(16) . . ?
C2 C3 H3 118.8 . . ?
C13 C14 C17 123.0(16) . . ?
C15 C14 C13 120.3(13) . . ?
C15 C14 C17 116.5(14) . . ?
C2 C7 H7 121.9 . . ?
C6 C7 H7 121.9 . . ?
C6 C7 C2 116.3(17) . . ?
C13 C12 H12 121.0 . . ?
C11 C12 H12 121.0 . . ?
C11 C12 C13 118.0(17) . . ?
C14 C13 C12 120.4(17) . . ?
C14 C13 H13 119.8 . . ?
C12 C13 H13 119.8 . . ?
C14 C15 H15 120.3 . . ?
C14 C15 C16 119.4(14) . . ?
C16 C15 H15 120.3 . . ?
C3 C2 C1 122.5(17) . . ?
C3 C2 C7 120.3(16) . . ?
C7 C2 C1 115.4(19) . . ?
C4 C5 C8 123.2(19) . . ?
C4 C5 C6 117.0(18) . . ?
C6 C5 C8 119.8(19) . . ?
N1 C9 C11 115.5(17) . . ?
N2 C9 C11 119.5(17) . . ?
N2 C9 N1 125.0(15) . . ?
C23 C18 C10 118.0(15) . . ?
C19 C18 C23 118.9(16) . . ?
C19 C18 C10 122.3(15) . . ?
N3 C10 C18 121.7(18) . . ?
N3 C10 N2 126(2) . . ?
N2 C10 C18 110.0(18) . . ?
N3 C8 C5 124.6(18) . . ?
N3 C8 N1 120.9(15) . . ?
N1 C8 C5 114.4(17) . . ?
C20 C19 H19 118.5 . . ?
C18 C19 C20 123.1(17) . . ?
C18 C19 H19 118.5 . . ?
C12 C11 C9 119.6(16) . . ?
C16 C11 C12 118.0(15) . . ?
C16 C11 C9 118.9(16) . . ?
O4 C17 O3 128.5(14) . . ?
O4 C17 C14 118.0(16) . . ?
O3 C17 C14 113.4(16) . . ?
C8 N1 C9 115.6(14) . . ?
C21 C22 H22 122.3 . . ?
C23 C22 C21 115.4(12) . . ?
C23 C22 H22 122.3 . . ?
C9 N2 C10 112.1(17) . . ?
C15 C16 H16 119.5 . . ?
C11 C16 C15 121.0(16) . . ?
C11 C16 H16 119.5 . . ?
C7 C6 C5 123(2) . . ?
C7 C6 H6 118.3 . . ?
C5 C6 H6 118.3 . . ?

loop_
_geom_bond_atom_site_label_1
_geom_bond_atom_site_label_2
_geom_bond_distance
_geom_bond_site_symmetry_2
_geom_bond_publ_flag
Cd1 O6 2.275(8) 2_664 ?
Cd1 O6 2.275(8) 6_565 ?
Cd1 O4 2.245(9) 7_545 ?
Cd1 O4 2.245(9) 3_644 ?
Cd1 O1 2.262(9) . ?
Cd1 O1 2.262(9) 5_655 ?
Cd2 Cl1 2.521(3) . ?
Cd2 O5 2.209(9) 2_664 ?
Cd2 O2 2.182(9) . ?
Cd2 O3 2.171(10) 7_545 ?
O5 C24 1.261(14) . ?
O6 C24 1.204(13) . ?
O2 C1 1.179(15) . ?
O4 C17 1.226(18) . ?
O1 C1 1.282(15) . ?
O3 C17 1.266(18) . ?
C21 C24 1.537(12) . ?
C21 C20 1.346(16) . ?
C21 C22 1.394(17) . ?
C1 C2 1.55(2) . ?
C20 H20 0.9300 . ?
C20 C19 1.398(18) . ?
N3 C10 1.30(2) . ?
N3 C8 1.276(19) . ?
C4 H4 0.9300 . ?
C4 C3 1.408(18) . ?
C4 C5 1.38(2) . ?
C23 H23 0.9300 . ?
C23 C18 1.407(16) . ?
C23 C22 1.392(18) . ?
C3 H3 0.9300 . ?
C3 C2 1.29(2) . ?
C14 C13 1.348(19) . ?
C14 C15 1.334(18) . ?
C14 C17 1.556(10) . ?
C7 H7 0.9300 . ?
C7 C2 1.45(2) . ?
C7 C6 1.36(2) . ?
C12 H12 0.9300 . ?
C12 C13 1.41(2) . ?
C12 C11 1.38(2) . ?
C13 H13 0.9300 . ?
C15 H15 0.9300 . ?
C15 C16 1.391(18) . ?
C5 C8 1.44(2) . ?
C5 C6 1.42(2) . ?
C9 C11 1.532(11) . ?
C9 N1 1.43(2) . ?
C9 N2 1.26(2) . ?
C18 C10 1.53(2) . ?
C18 C19 1.332(19) . ?
C10 N2 1.38(2) . ?
C8 N1 1.350(19) . ?
C19 H19 0.9300 . ?
C11 C16 1.362(19) . ?
C22 H22 0.9300 . ?
C16 H16 0.9300 . ?
C6 H6 0.9300 . ?

loop_
_geom_torsion_atom_site_label_1
_geom_torsion_atom_site_label_2
_geom_torsion_atom_site_label_3
_geom_torsion_atom_site_label_4
_geom_torsion
_geom_torsion_site_symmetry_1
_geom_torsion_site_symmetry_2
_geom_torsion_site_symmetry_3
_geom_torsion_site_symmetry_4
_geom_torsion_publ_flag
Cd1 O6 C24 O5 69(2) 2_665 . . . ?
Cd1 O6 C24 C21 -110.7(14) 2_665 . . . ?
Cd1 O4 C17 O3 60(3) 4_665 . . . ?
Cd1 O4 C17 C14 -122.8(14) 4_665 . . . ?
Cd1 O1 C1 O2 61(3) . . . . ?
Cd1 O1 C1 C2 -120.6(15) . . . . ?
Cd2 O5 C24 O6 5.7(16) 2_665 . . . ?
Cd2 O5 C24 C21 -174.9(9) 2_665 . . . ?
Cd2 O2 C1 O1 0(2) . . . . ?
Cd2 O2 C1 C2 -177.9(11) . . . . ?
Cd2 O3 C17 O4 4(2) 7_655 . . . ?
Cd2 O3 C17 C14 -173.3(10) 7_655 . . . ?
O2 C1 C2 C3 176.2(18) . . . . ?
O2 C1 C2 C7 -19(2) . . . . ?
O1 C1 C2 C3 -2(3) . . . . ?
O1 C1 C2 C7 162.3(14) . . . . ?
C21 C20 C19 C18 -6(3) . . . . ?
C24 C21 C20 C19 -177.8(15) . . . . ?
C24 C21 C22 C23 178.4(13) . . . . ?
C20 C21 C24 O5 0(2) . . . . ?
C20 C21 C24 O6 179.3(14) . . . . ?
C20 C21 C22 C23 -2(2) . . . . ?
N3 C10 N2 C9 11(4) . . . . ?
N3 C8 N1 C9 -1(3) . . . . ?
C4 C3 C2 C1 178.5(15) . . . . ?
C4 C3 C2 C7 14(3) . . . . ?
C4 C5 C8 N3 -171(2) . . . . ?
C4 C5 C8 N1 12(4) . . . . ?
C4 C5 C6 C7 2(4) . . . . ?
C23 C18 C10 N3 -4(3) . . . . ?
C23 C18 C10 N2 -169.6(19) . . . . ?
C23 C18 C19 C20 9(3) . . . . ?
C3 C4 C5 C8 -176.8(19) . . . . ?
C3 C4 C5 C6 2(3) . . . . ?
C14 C15 C16 C11 12(3) . . . . ?
C12 C11 C16 C15 -15(3) . . . . ?
C13 C14 C15 C16 -10(3) . . . . ?
C13 C14 C17 O4 -177.2(17) . . . . ?
C13 C14 C17 O3 0(2) . . . . ?
C13 C12 C11 C9 175.4(17) . . . . ?
C13 C12 C11 C16 17(3) . . . . ?
C15 C14 C13 C12 12(3) . . . . ?
C15 C14 C17 O4 -3(2) . . . . ?
C15 C14 C17 O3 174.8(15) . . . . ?
C2 C7 C6 C5 1(3) . . . . ?
C5 C4 C3 C2 -10(3) . . . . ?
C5 C8 N1 C9 176(2) . . . . ?
C9 C11 C16 C15 -174.0(17) . . . . ?
C18 C23 C22 C21 4(2) . . . . ?
C18 C10 N2 C9 176.1(19) . . . . ?
C10 N3 C8 C5 -168(2) . . . . ?
C10 N3 C8 N1 9(4) . . . . ?
C10 C18 C19 C20 178.1(19) . . . . ?
C8 N3 C10 C18 -178(2) . . . . ?
C8 N3 C10 N2 -15(4) . . . . ?
C8 C5 C6 C7 -179(2) . . . . ?
C19 C18 C10 N3 -174(2) . . . . ?
C19 C18 C10 N2 21(3) . . . . ?
C11 C12 C13 C14 -15(3) . . . . ?
C11 C9 N1 C8 177(2) . . . . ?
C11 C9 N2 C10 178(2) . . . . ?
C17 C14 C13 C12 -173.7(16) . . . . ?
C17 C14 C15 C16 175.6(15) . . . . ?
N1 C9 C11 C12 19(3) . . . . ?
N1 C9 C11 C16 178(2) . . . . ?
N1 C9 N2 C10 -3(4) . . . . ?
C22 C21 C24 O5 179.4(12) . . . . ?
C22 C21 C24 O6 -1(2) . . . . ?
C22 C21 C20 C19 3(3) . . . . ?
C22 C23 C18 C10 -177.7(17) . . . . ?
C22 C23 C18 C19 -8(3) . . . . ?
N2 C9 C11 C12 -162(2) . . . . ?
N2 C9 C11 C16 -3(3) . . . . ?
N2 C9 N1 C8 -1(3) . . . . ?
C6 C7 C2 C1 -174.8(17) . . . . ?
C6 C7 C2 C3 -10(3) . . . . ?
C6 C5 C8 N3 10(4) . . . . ?
C6 C5 C8 N1 -167(2) . . . . ?

loop_
_smtbx_masks_void_nr
_smtbx_masks_void_average_x
_smtbx_masks_void_average_y
_smtbx_masks_void_average_z
_smtbx_masks_void_volume
_smtbx_masks_void_count_electrons
_smtbx_masks_void_content
1 -0.649 -0.520 -0.502 5222.3 39.1 ?
